data_1008771
loop_
_publ_author_name
'Bordet, P'
'Le Floch, S'
'Capponi, J J'
'Chaillout, C'
'Gorius, M F'
'Marezio, M'
'Tholence, J L'
'Radaelli, P G'

_publ_section_title
;
Gold substitution in mercury cuprate superconductors
;
_journal_coden_ASTM PHYCE6
_journal_name_full 'Physica C (Amsterdam) (152,1988-)'
_journal_page_first 151
_journal_page_last 158
_journal_paper_doi 10.1016/0921-4534(96)00224-9
_journal_volume 262
_journal_year 1996
_chemical_formula_structural '(Hg0.69 Au0.17) Ba2 Ca2 Cu3 O8.30'
_chemical_formula_sum 'Au0.17 Ba2 Ca2 Cu3 Hg0.69 O8.3'
_chemical_name_systematic
;
Mercury gold barium calcium copper oxide (0.69/0.17/2/2/3/8.30)
;
_space_group_IT_number 123
_symmetry_cell_setting tetragonal
_symmetry_Int_Tables_number 123
_symmetry_space_group_name_Hall '-P 4 2'
_symmetry_space_group_name_H-M 'P 4/m m m'
_cell_angle_alpha 90
_cell_angle_beta 90
_cell_angle_gamma 90
_cell_formula_units_Z 1
_cell_length_a 3.8464(2)
_cell_length_b 3.8464(2)
_cell_length_c 15.739(1)
_cell_volume 232.9
_refine_ls_R_factor_all 0.024
_cod_original_formula_sum 'Au.17 Ba2 Ca2 Cu3 Hg.69 O8.3'
_cod_database_code 1008771

loop_
_symmetry_equiv_pos_as_xyz
x,y,z
-x,-y,z
-x,y,z
x,-y,z
-y,x,z
y,-x,z
y,x,z
-y,-x,z
-x,-y,-z
x,y,-z
x,-y,-z
-x,y,-z
y,-x,-z
-y,x,-z
-y,-x,-z
y,x,-z

loop_
_atom_site_aniso_label
_atom_site_aniso_U_11
_atom_site_aniso_U_12
_atom_site_aniso_U_13
_atom_site_aniso_U_22
_atom_site_aniso_U_23
_atom_site_aniso_U_33
Hg1 0.006(2) 0. 0. 0.006(2) 0. 0.048(4)
Au1 0.006(2) 0. 0. 0.006(2) 0. 0.048(4)
Ba1 0.015(2) 0. 0. 0.015(2) 0. 0.031(5)
O3 0.005(2) 0. 0. 0.005(2) 0. 0.056(6)

loop_
_atom_site_label
_atom_site_type_symbol
_atom_site_symmetry_multiplicity
_atom_site_Wyckoff_symbol
_atom_site_fract_x
_atom_site_fract_y
_atom_site_fract_z
_atom_site_occupancy
_atom_site_attached_hydrogens
_atom_site_calc_flag
Hg1 Hg2+ 1 a 0. 0. 0. 0.69(1) 0 d
Au1 Au3+ 1 a 0. 0. 0. 0.17 0 d
Ba1 Ba2+ 2 h 0.5 0.5 0.1728(5) 1. 0 d
Ca1 Ca2+ 2 h 0.5 0.5 0.3978(6) 1. 0 d
Cu1 Cu2+ 1 b 0. 0. 0.5 1. 0 d
Cu2 Cu2+ 2 g 0. 0. 0.2972(3) 1. 0 d
O1 O2- 2 e 0.5 0. 0.5 1. 0 d
O2 O2- 4 i 0.5 0. 0.3004(3) 1. 0 d
O3 O2- 2 g 0. 0. 0.1204(5) 1. 0 d
O4 O2- 1 c 0.5 0.5 0. 0.30(2) 0 d

loop_
_atom_type_symbol
_atom_type_oxidation_number
Hg2+ 2.000
Au3+ 3.000
Ba2+ 2.000
Ca2+ 2.000
Cu2+ 2.236
O2- -2.000
